data_7226682
loop_
_publ_author_name
'Qin, Wei'
'Zheng, Zhi-Peng'
'Feng, Hai-Xin'
'Hong, Xu-Jia'
'Huang, Xia'
'Peng, Hai-Jun'
'Cai, Yue-Peng'

_publ_section_title
;
 Two samarium(III) complexes with tunable fluorescence from in situ
 reactions of 2-ethoxy-6-((pyridin-2-ylmethylimino)methyl)phenol with
 Sm3+ion
;
_journal_name_full 'RSC Adv.'
_journal_paper_doi 10.1039/C6RA20957B
_journal_year 2016
_chemical_formula_sum 'C60 H66 N9 O13 Sm'
_chemical_formula_weight 1271.56
_space_group_crystal_system triclinic
_space_group_IT_number 2
_space_group_name_Hall '-P 1'
_space_group_name_H-M_alt 'P -1'
_symmetry_space_group_name_Hall '-P 1'
_symmetry_space_group_name_H-M 'P -1'
_atom_sites_solution_hydrogens mixed
_audit_creation_method SHELXL-2014/7
_audit_update_record
;
2015-04-23 deposited with the CCDC.
2016-09-27 downloaded from the CCDC.
;
_cell_angle_alpha 97.375(2)
_cell_angle_beta 103.260(2)
_cell_angle_gamma 105.382(2)
_cell_formula_units_Z 2
_cell_length_a 12.4150(18)
_cell_length_b 15.719(2)
_cell_length_c 16.661(2)
_cell_measurement_temperature 298(2)
_cell_volume 2988.7(7)
_computing_structure_refinement 'SHELXL-2014/7 (Sheldrick, 2014)'
_diffrn_ambient_temperature 298(2)
_diffrn_measured_fraction_theta_full 0.988
_diffrn_measured_fraction_theta_max 0.988
_diffrn_radiation_type MoK\a
_diffrn_radiation_wavelength 0.71073
_diffrn_reflns_av_R_equivalents 0.0495
_diffrn_reflns_av_unetI/netI 0.1191
_diffrn_reflns_Laue_measured_fraction_full 0.988
_diffrn_reflns_Laue_measured_fraction_max 0.988
_diffrn_reflns_limit_h_max 14
_diffrn_reflns_limit_h_min -14
_diffrn_reflns_limit_k_max 16
_diffrn_reflns_limit_k_min -18
_diffrn_reflns_limit_l_max 19
_diffrn_reflns_limit_l_min -19
_diffrn_reflns_number 15826
_diffrn_reflns_point_group_measured_fraction_full 0.988
_diffrn_reflns_point_group_measured_fraction_max 0.988
_diffrn_reflns_theta_full 25.242
_diffrn_reflns_theta_max 25.250
_diffrn_reflns_theta_min 1.282
_exptl_absorpt_coefficient_mu 1.053
_exptl_crystal_density_diffrn 1.413
_exptl_crystal_description block
_exptl_crystal_F_000 1310
_refine_diff_density_max 1.079
_refine_diff_density_min -0.842
_refine_diff_density_rms 0.111
_refine_ls_extinction_method none
_refine_ls_goodness_of_fit_ref 1.013
_refine_ls_hydrogen_treatment mixed
_refine_ls_matrix_type full
_refine_ls_number_parameters 778
_refine_ls_number_reflns 10670
_refine_ls_number_restraints 92
_refine_ls_restrained_S_all 1.016
_refine_ls_R_factor_all 0.1195
_refine_ls_R_factor_gt 0.0709
_refine_ls_shift/su_max 0.071
_refine_ls_shift/su_mean 0.001
_refine_ls_structure_factor_coef Fsqd
_refine_ls_weighting_details 'w=1/[\s^2^(Fo^2^)+(0.0853P)^2^] where P=(Fo^2^+2Fc^2^)/3'
_refine_ls_weighting_scheme calc
_refine_ls_wR_factor_gt 0.1617
_refine_ls_wR_factor_ref 0.1923
_reflns_Friedel_coverage 0.000
_reflns_number_gt 6278
_reflns_number_total 10670
_reflns_threshold_expression 'I > 2\s(I)'
_cod_data_source_file c6ra20957b2.cif
_cod_data_source_block c
_cod_original_cell_volume 2988.8(7)
_cod_database_code 7226682
_shelx_shelxl_version_number 2014/7
_shelx_space_group_comment
;
The symmetry employed for this shelxl refinement is uniquely defined
by the following loop, which should always be used as a source of
symmetry information in preference to the above space-group names.
They are only intended as comments.
;

loop_
_space_group_symop_operation_xyz
'x, y, z'
'-x, -y, -z'

loop_
_atom_site_label
_atom_site_type_symbol
_atom_site_fract_x
_atom_site_fract_y
_atom_site_fract_z
_atom_site_U_iso_or_equiv
_atom_site_adp_type
_atom_site_occupancy
_atom_site_site_symmetry_order
_atom_site_calc_flag
_atom_site_refinement_flags_posn
_atom_site_refinement_flags_adp
_atom_site_refinement_flags_occupancy
_atom_site_disorder_assembly
_atom_site_disorder_group
C1 C 0.6302(3) 0.4632(2) 0.3061(2) 0.0591(12) Uani 1 1 d . . . . .
H1 H 0.6180 0.4469 0.2483 0.071 Uiso 1 1 calc R U . . .
C2 C 0.6780(3) 0.5516(2) 0.3424(2) 0.0720(14) Uani 1 1 d . . . . .
H2 H 0.6973 0.5947 0.3105 0.086 Uiso 1 1 calc R U . . .
C3 C 0.6970(3) 0.5756(2) 0.4279(2) 0.0850(16) Uani 1 1 d . . . . .
H3 H 0.7306 0.6357 0.4550 0.102 Uiso 1 1 calc R U . . .
C4 C 0.6668(3) 0.5115(2) 0.4723(2) 0.0741(14) Uani 1 1 d . . . . .
H4 H 0.6783 0.5272 0.5301 0.089 Uiso 1 1 calc R U . . .
C5 C 0.6184(2) 0.42221(19) 0.43108(19) 0.0491(10) Uani 1 1 d . . . . .
C6 C 0.5850(2) 0.3488(2) 0.47719(18) 0.0513(11) Uani 1 1 d . . . . .
H6 H 0.5781 0.3746 0.5319 0.062 Uiso 1 1 calc R U . . .
C7 C 0.4065(3) 0.24796(19) 0.46937(18) 0.0505(10) Uani 1 1 d . . . . .
H7 H 0.4328 0.2684 0.5274 0.061 Uiso 1 1 calc R U . . .
C8 C 0.2937(3) 0.1787(2) 0.43768(18) 0.0508(10) Uani 1 1 d . . . . .
C9 C 0.2360(3) 0.1489(2) 0.4969(2) 0.0673(13) Uani 1 1 d . . . . .
H9 H 0.2717 0.1731 0.5538 0.081 Uiso 1 1 calc R U . . .
C10 C 0.1306(3) 0.0863(3) 0.4740(2) 0.0783(14) Uani 1 1 d . . . . .
H10 H 0.0960 0.0646 0.5143 0.094 Uiso 1 1 calc R U . . .
C11 C 0.0753(3) 0.0554(3) 0.3888(2) 0.0791(14) Uani 1 1 d . . . . .
H11 H 0.0017 0.0134 0.3720 0.095 Uiso 1 1 calc R U . . .
C12 C 0.1265(3) 0.0851(2) 0.3284(2) 0.0660(13) Uani 1 1 d . . . . .
C13 C 0.2420(2) 0.14470(18) 0.35064(18) 0.0448(9) Uani 1 1 d . . . . .
C14 C -0.0529(4) 0.0302(3) 0.2173(3) 0.107(2) Uani 1 1 d . . . . .
H14A H -0.0783 -0.0320 0.2234 0.129 Uiso 1 1 calc R U . . .
H14B H -0.0839 0.0655 0.2529 0.129 Uiso 1 1 calc R U . . .
C15 C -0.0946(4) 0.0362(3) 0.1316(3) 0.138(3) Uani 1 1 d . . . . .
H15A H -0.0917 0.0973 0.1285 0.207 Uiso 1 1 calc R U . . .
H15B H -0.1734 -0.0023 0.1090 0.207 Uiso 1 1 calc R U . . .
H15C H -0.0468 0.0175 0.0995 0.207 Uiso 1 1 calc R U . . .
C16 C 0.4096(3) 0.0118(2) 0.3318(2) 0.0713(14) Uani 1 1 d . . . . .
H16 H 0.3385 0.0126 0.2988 0.086 Uiso 1 1 calc R U . . .
C17 C 0.4141(4) -0.0652(3) 0.3592(3) 0.1009(19) Uani 1 1 d . . . . .
H17 H 0.3491 -0.1156 0.3468 0.121 Uiso 1 1 calc R U . . .
C18 C 0.5218(4) -0.0636(3) 0.4067(3) 0.140(2) Uani 1 1 d . . . . .
H18 H 0.5293 -0.1151 0.4264 0.168 Uiso 1 1 calc R U . . .
C19 C 0.6178(4) 0.0102(2) 0.4262(3) 0.1113(19) Uani 1 1 d . . . . .
H19 H 0.6896 0.0098 0.4582 0.134 Uiso 1 1 calc R U . . .
C20 C 0.6033(3) 0.0847(2) 0.3964(2) 0.0626(12) Uani 1 1 d . . . . .
C21 C 0.7063(3) 0.1668(2) 0.4074(2) 0.0774(14) Uani 1 1 d . . . . .
H21A H 0.7636 0.1730 0.4601 0.093 Uiso 1 1 calc R U . . .
H21B H 0.7419 0.1586 0.3621 0.093 Uiso 1 1 calc R U . . .
C22 C 0.6714(3) 0.29006(19) 0.49105(19) 0.0545(11) Uani 1 1 d . . . . .
H22 H 0.6381 0.2416 0.5181 0.065 Uiso 1 1 calc R U . . .
C23 C 0.7886(3) 0.3453(2) 0.5497(2) 0.0580(11) Uani 1 1 d . . . . .
C24 C 0.8806(3) 0.3896(3) 0.5204(2) 0.0953(18) Uani 1 1 d . . . . .
H24 H 0.8699 0.3855 0.4628 0.114 Uiso 1 1 calc R U . . .
C25 C 0.9881(4) 0.4399(3) 0.5755(3) 0.109(2) Uani 1 1 d . . . . .
H25 H 1.0490 0.4689 0.5554 0.130 Uiso 1 1 calc R U . . .
C26 C 1.0018(3) 0.4456(3) 0.6625(3) 0.0960(17) Uani 1 1 d . . . . .
H26 H 1.0725 0.4797 0.7003 0.115 Uiso 1 1 calc R U . . .
C27 C 0.9130(3) 0.4019(2) 0.6924(2) 0.0683(12) Uani 1 1 d . . . . .
C28 C 0.8074(3) 0.3521(2) 0.6349(2) 0.0572(11) Uani 1 1 d . . . . .
C29 C 1.0363(4) 0.4383(3) 0.8343(2) 0.118(2) Uani 1 1 d . . . . .
H29A H 1.0895 0.4087 0.8180 0.142 Uiso 1 1 calc R U . . .
H29B H 1.0661 0.5020 0.8348 0.142 Uiso 1 1 calc R U . . .
C30 C 1.0266(5) 0.4255(3) 0.9151(3) 0.165(3) Uani 1 1 d . . . . .
H30A H 0.9864 0.4644 0.9353 0.247 Uiso 1 1 calc R U . . .
H30B H 1.1028 0.4396 0.9530 0.247 Uiso 1 1 calc R U . . .
H30C H 0.9839 0.3639 0.9118 0.247 Uiso 1 1 calc R U . . .
C31 C 0.3195(3) 0.3826(2) 0.2842(2) 0.0604(11) Uani 1 1 d . . . . .
H31 H 0.3335 0.3731 0.3391 0.072 Uiso 1 1 calc R U . . .
C32 C 0.2627(3) 0.4435(2) 0.2646(2) 0.0883(14) Uani 1 1 d . . . . .
H32 H 0.2401 0.4753 0.3054 0.106 Uiso 1 1 calc R U . . .
C33 C 0.2397(4) 0.4568(2) 0.1846(3) 0.0963(16) Uani 1 1 d . . . . .
H33 H 0.2001 0.4974 0.1691 0.116 Uiso 1 1 calc R U . . .
C34 C 0.2774(3) 0.4076(2) 0.1246(2) 0.0754(14) Uani 1 1 d . . . . .
H34 H 0.2630 0.4153 0.0691 0.090 Uiso 1 1 calc R U . . .
C35 C 0.3347(3) 0.34949(19) 0.15028(18) 0.0509(10) Uani 1 1 d . . . . .
C36 C 0.3776(3) 0.2955(2) 0.09081(19) 0.0555(11) Uani 1 1 d . . . . .
H36 H 0.3848 0.3243 0.0427 0.067 Uiso 1 1 calc R U . . .
C37 C 0.5672(3) 0.3034(2) 0.09398(19) 0.0588(12) Uani 1 1 d . . . . .
H37 H 0.5439 0.3168 0.0412 0.071 Uiso 1 1 calc R U . . .
C38 C 0.6851(3) 0.3005(2) 0.12010(19) 0.0611(12) Uani 1 1 d . . . . .
C39 C 0.7570(3) 0.3220(2) 0.0656(2) 0.0861(15) Uani 1 1 d . . . . .
H39 H 0.7271 0.3363 0.0143 0.103 Uiso 1 1 calc R U . . .
C40 C 0.8706(3) 0.3216(3) 0.0884(3) 0.1169(18) Uani 1 1 d . . . . .
H40 H 0.9169 0.3343 0.0522 0.140 Uiso 1 1 calc R U . . .
C41 C 0.9160(3) 0.3022(3) 0.1661(3) 0.1032(17) Uani 1 1 d . . . . .
H41 H 0.9932 0.3029 0.1815 0.124 Uiso 1 1 calc R U . . .
C42 C 0.8490(3) 0.2820(2) 0.2203(3) 0.0831(15) Uani 1 1 d . . . . .
C43 C 0.7277(3) 0.2773(2) 0.1965(2) 0.0580(11) Uani 1 1 d . . . . .
C44 C 1.0092(3) 0.2803(3) 0.3272(3) 0.141(2) Uani 1 1 d . . . . .
H44A H 1.0329 0.2360 0.2952 0.170 Uiso 1 1 calc R U . . .
H44B H 1.0501 0.3395 0.3203 0.170 Uiso 1 1 calc R U . . .
C45 C 1.0374(4) 0.2758(4) 0.4082(4) 0.254(3) Uani 1 1 d . . . . .
H45A H 1.0184 0.3220 0.4404 0.381 Uiso 1 1 calc R U . . .
H45B H 1.1193 0.2841 0.4274 0.381 Uiso 1 1 calc R U . . .
H45C H 0.9950 0.2178 0.4153 0.381 Uiso 1 1 calc R U . . .
C46 C 0.5582(3) 0.0444(2) 0.1663(2) 0.0808(15) Uani 1 1 d . . . . .
H46 H 0.6293 0.0798 0.2028 0.097 Uiso 1 1 calc R U . . .
C47 C 0.5560(3) -0.0346(3) 0.1204(3) 0.0975(17) Uani 1 1 d . . . . .
H47 H 0.6228 -0.0522 0.1254 0.117 Uiso 1 1 calc R U . . .
C48 C 0.4550(4) -0.0854(3) 0.0684(3) 0.1195(19) Uani 1 1 d . . . . .
H48 H 0.4490 -0.1412 0.0380 0.143 Uiso 1 1 calc R U . . .
C49 C 0.3558(3) -0.0549(2) 0.0588(2) 0.0849(15) Uani 1 1 d . . . . .
H49 H 0.2860 -0.0876 0.0193 0.102 Uiso 1 1 calc R U . . .
C50 C 0.3663(3) 0.0252(2) 0.11022(19) 0.0558(11) Uani 1 1 d . . . . .
C51 C 0.2625(2) 0.0563(2) 0.1109(2) 0.0543(11) Uani 1 1 d . . . . .
H51A H 0.2066 0.0348 0.0559 0.065 Uiso 1 1 calc R U . . .
H51B H 0.2258 0.0309 0.1516 0.065 Uiso 1 1 calc R U . . .
C52 C 0.2985(3) 0.1962(2) 0.05937(17) 0.0510(10) Uani 1 1 d . . . . .
H52 H 0.3370 0.1651 0.0256 0.061 Uiso 1 1 calc R U . . .
C53 C 0.1822(3) 0.1913(2) 0.00141(17) 0.0508(11) Uani 1 1 d . . . . .
C54 C 0.0831(3) 0.1788(2) 0.0273(2) 0.0625(12) Uani 1 1 d . . . . .
H54 H 0.0847 0.1727 0.0823 0.075 Uiso 1 1 calc R U . . .
C55 C -0.0203(3) 0.1755(3) -0.0299(3) 0.0861(16) Uani 1 1 d . . . . .
H55 H -0.0870 0.1693 -0.0117 0.103 Uiso 1 1 calc R U . . .
C56 C -0.0265(3) 0.1813(2) -0.1123(2) 0.0744(14) Uani 1 1 d . . . . .
H56 H -0.0971 0.1761 -0.1498 0.089 Uiso 1 1 calc R U . . .
C57 C 0.0708(3) 0.1946(2) -0.1384(2) 0.0626(12) Uani 1 1 d . . . . .
C58 C 0.1763(3) 0.1994(2) -0.0797(2) 0.0589(11) Uani 1 1 d . . . . .
C59 C -0.0255(3) 0.1898(3) -0.2816(2) 0.0992(16) Uani 1 1 d . . . . .
H59A H -0.0649 0.2322 -0.2658 0.119 Uiso 1 1 calc R U . . .
H59B H -0.0771 0.1292 -0.2891 0.119 Uiso 1 1 calc R U . . .
C60 C 0.0058(4) 0.2037(3) -0.3603(2) 0.135(2) Uani 1 1 d . . . . .
H60A H 0.0568 0.2638 -0.3521 0.203 Uiso 1 1 calc R U . . .
H60B H -0.0633 0.1951 -0.4046 0.203 Uiso 1 1 calc R U . . .
H60C H 0.0444 0.1611 -0.3754 0.203 Uiso 1 1 calc R U . . .
N1 N 0.59921(19) 0.39755(15) 0.34794(14) 0.0486(8) Uani 1 1 d . . . . .
N2 N 0.4721(2) 0.28301(15) 0.42783(14) 0.0459(8) Uani 1 1 d . . . . .
N3 N 0.4998(2) 0.08648(16) 0.34882(16) 0.0599(10) Uani 1 1 d . . . . .
N4 N 0.6722(2) 0.24843(15) 0.40752(15) 0.0528(9) Uani 1 1 d . . . . .
H4B H 0.7362 0.2914 0.3949 0.063 Uiso 1 1 calc R U . . .
N5 N 0.3563(2) 0.33572(16) 0.22967(15) 0.0502(8) Uani 1 1 d . . . . .
N6 N 0.4904(2) 0.28958(16) 0.13546(14) 0.0496(8) Uani 1 1 d . . . . .
N7 N 0.4675(2) 0.07598(17) 0.16354(16) 0.0596(9) Uani 1 1 d . . . . .
N8 N 0.2950(2) 0.15417(15) 0.13235(13) 0.0446(8) Uani 1 1 d . . . . .
H8A H 0.2297 0.1663 0.1502 0.054 Uiso 1 1 calc R U . . .
Sm1 Sm 0.48152(2) 0.22589(2) 0.27254(2) 0.04809(5) Uani 1 1 d . . . . .
O2 O 0.29442(16) 0.16476(13) 0.29451(11) 0.0506(7) Uani 1 1 d . . . . .
O1 O 0.0732(2) 0.06402(18) 0.24251(15) 0.0859(10) Uani 1 1 d . . . . .
O4 O 0.7205(2) 0.30857(17) 0.66168(14) 0.0869(11) Uani 1 1 d . . . . .
H4A H 0.7402 0.3178 0.7133 0.130 Uiso 1 1 calc R U . . .
O3 O 0.9216(2) 0.40024(17) 0.77482(15) 0.0941(11) Uani 1 1 d . . . . .
O6 O 0.66719(17) 0.25345(14) 0.24756(13) 0.0586(8) Uani 1 1 d . . . . .
O5 O 0.8868(2) 0.26386(19) 0.29553(19) 0.1028(12) Uani 1 1 d . . . . .
O8 O 0.27389(19) 0.20683(17) -0.10628(14) 0.0773(9) Uani 1 1 d . . . . .
H8 H 0.2751 0.2390 -0.1413 0.116 Uiso 1 1 calc R U . . .
O7 O 0.0797(2) 0.20330(17) -0.21801(14) 0.0868(10) Uani 1 1 d . . . . .
N9 N 0.4342(4) 0.2737(5) 0.7727(3) 0.3493(12) Uani 1 1 d D U . . .
O9 O 0.4754(4) 0.2741(4) 0.7079(2) 0.352(2) Uani 1 1 d D U . . .
O10 O 0.5122(7) 0.3177(9) 0.8425(4) 0.3518(18) Uani 0.5 1 d D U P A 1
O11' O 0.3201(5) 0.2418(8) 0.7469(6) 0.3341(18) Uani 0.5 1 d D U P A 1
O10' O 0.4813(8) 0.3454(5) 0.8327(4) 0.3550(18) Uani 0.5 1 d D U P A 2
O11 O 0.3265(4) 0.2629(9) 0.7566(6) 0.3350(18) Uani 0.5 1 d D U P A 2
O1W O 0.6937(4) 0.2903(4) 0.8190(2) 0.251(3) Uani 1 1 d . . . . .
H1WA H 0.6656 0.3272 0.8423 0.376 Uiso 1 1 d R U . . .
H1WB H 0.7618 0.3192 0.8185 0.376 Uiso 1 1 d R U . . .
O2W O 0.4027(3) 0.4541(3) 0.9128(3) 0.330(5) Uani 1 1 d D . . . .
H2WA H 0.4508(3) 0.4313(5) 0.8968(6) 0.496 Uiso 1 1 d D U . . .
H2WB H 0.3396(4) 0.4459(9) 0.8757(5) 0.496 Uiso 1 1 d D U . . .

loop_
_atom_site_aniso_label
_atom_site_aniso_U_11
_atom_site_aniso_U_22
_atom_site_aniso_U_33
_atom_site_aniso_U_23
_atom_site_aniso_U_13
_atom_site_aniso_U_12
C1 0.063(2) 0.0499(18) 0.0543(17) 0.0122(15) 0.0158(15) 0.0000(15)
C2 0.069(2) 0.0433(17) 0.085(2) 0.0180(17) -0.003(2) 0.0054(16)
C3 0.090(3) 0.0384(19) 0.094(3) -0.008(2) -0.003(2) -0.0006(19)
C4 0.082(2) 0.0424(19) 0.071(2) -0.0086(17) -0.004(2) 0.0067(17)
C5 0.0364(15) 0.0434(16) 0.0574(18) 0.0082(14) 0.0014(14) 0.0061(12)
C6 0.0427(16) 0.0600(18) 0.0357(15) -0.0029(14) -0.0069(13) 0.0112(13)
C7 0.0581(18) 0.0511(17) 0.0325(15) 0.0005(13) 0.0001(14) 0.0148(13)
C8 0.0486(16) 0.0575(17) 0.0470(16) 0.0100(14) 0.0134(13) 0.0173(13)
C9 0.071(2) 0.083(2) 0.0474(17) 0.0132(16) 0.0140(16) 0.0235(17)
C10 0.071(2) 0.094(3) 0.066(2) 0.0218(19) 0.0317(16) 0.006(2)
C11 0.0491(19) 0.091(3) 0.091(2) 0.022(2) 0.0327(16) -0.0021(18)
C12 0.0510(18) 0.073(2) 0.067(2) 0.0023(18) 0.0194(15) 0.0097(16)
C13 0.0357(14) 0.0477(15) 0.0527(16) 0.0113(13) 0.0146(12) 0.0129(11)
C14 0.090(3) 0.099(3) 0.092(3) 0.002(3) 0.007(3) -0.013(3)
C15 0.096(4) 0.113(4) 0.144(4) 0.021(3) -0.036(3) -0.009(3)
C16 0.073(2) 0.0503(18) 0.078(2) 0.0078(17) 0.0033(19) 0.0155(16)
C17 0.092(3) 0.057(2) 0.136(4) 0.015(2) 0.003(3) 0.0203(19)
C18 0.133(4) 0.078(2) 0.213(5) 0.073(3) 0.023(4) 0.040(2)
C19 0.104(3) 0.068(2) 0.153(4) 0.046(2) -0.003(3) 0.0320(19)
C20 0.0600(19) 0.0538(18) 0.066(2) 0.0061(16) 0.0048(17) 0.0174(14)
C21 0.061(2) 0.065(2) 0.082(2) -0.0036(19) -0.0215(19) 0.0232(15)
C22 0.0486(17) 0.0457(15) 0.0597(18) 0.0129(14) -0.0048(15) 0.0146(12)
C23 0.0466(18) 0.0532(17) 0.0565(19) 0.0115(15) -0.0118(16) 0.0082(14)
C24 0.069(3) 0.106(3) 0.072(2) 0.020(2) -0.018(2) -0.007(2)
C25 0.060(3) 0.120(3) 0.102(3) 0.027(3) -0.014(2) -0.017(3)
C26 0.065(2) 0.085(3) 0.086(3) -0.014(2) -0.033(2) 0.000(2)
C27 0.0638(19) 0.0712(19) 0.054(2) -0.0076(17) -0.0150(17) 0.0304(14)
C28 0.0575(17) 0.0547(16) 0.0589(19) 0.0079(15) 0.0067(15) 0.0261(13)
C29 0.139(4) 0.101(3) 0.068(3) -0.011(2) -0.041(3) 0.032(3)
C30 0.237(6) 0.139(4) 0.062(3) -0.010(3) -0.054(3) 0.060(4)
C31 0.0526(17) 0.0628(18) 0.0610(19) -0.0004(16) 0.0079(15) 0.0227(13)
C32 0.090(2) 0.092(2) 0.085(3) -0.007(2) 0.009(2) 0.0558(15)
C33 0.110(3) 0.080(2) 0.103(3) 0.016(2) 0.010(2) 0.0542(17)
C34 0.085(2) 0.077(2) 0.060(2) 0.0190(17) 0.0022(19) 0.0316(17)
C35 0.0477(17) 0.0452(16) 0.0478(17) 0.0050(14) -0.0032(14) 0.0105(13)
C36 0.0514(18) 0.0593(18) 0.0432(16) 0.0143(14) 0.0019(14) 0.0037(15)
C37 0.0608(19) 0.0596(19) 0.0457(17) 0.0051(15) 0.0139(15) 0.0049(16)
C38 0.0627(18) 0.0509(18) 0.0608(18) -0.0073(15) 0.0277(14) 0.0023(15)
C39 0.081(2) 0.070(2) 0.098(2) -0.008(2) 0.0531(17) -0.0052(19)
C40 0.105(2) 0.094(3) 0.163(3) 0.001(3) 0.0980(18) 0.008(2)
C41 0.0626(19) 0.093(3) 0.156(3) -0.002(3) 0.0607(19) 0.0146(18)
C42 0.0529(19) 0.062(2) 0.123(3) -0.013(2) 0.0248(19) 0.0147(15)
C43 0.0380(15) 0.0528(18) 0.073(2) -0.0109(16) 0.0154(14) 0.0082(13)
C44 0.0362(19) 0.151(4) 0.211(5) -0.016(4) -0.005(3) 0.0446(19)
C45 0.098(3) 0.314(6) 0.257(7) -0.129(5) -0.103(4) 0.129(3)
C46 0.061(2) 0.086(2) 0.084(2) -0.005(2) 0.0108(19) 0.0207(17)
C47 0.065(2) 0.072(2) 0.147(3) -0.012(2) 0.037(2) 0.0170(17)
C48 0.090(3) 0.067(2) 0.171(4) -0.049(2) 0.041(2) 0.005(2)
C49 0.055(2) 0.069(2) 0.099(3) -0.028(2) 0.0132(19) -0.0042(18)
C50 0.0566(18) 0.0506(18) 0.0496(17) -0.0053(15) 0.0154(14) 0.0055(14)
C51 0.0386(16) 0.0601(19) 0.0492(17) 0.0033(15) 0.0014(14) 0.0029(14)
C52 0.0512(17) 0.0622(18) 0.0343(14) 0.0128(13) 0.0074(13) 0.0109(14)
C53 0.0524(18) 0.0540(17) 0.0305(15) 0.0013(13) -0.0041(14) 0.0073(14)
C54 0.0474(17) 0.085(2) 0.0494(17) 0.0120(16) 0.0084(15) 0.0163(15)
C55 0.063(2) 0.087(3) 0.107(3) 0.015(2) 0.024(2) 0.0231(18)
C56 0.057(2) 0.081(2) 0.065(2) -0.0001(19) -0.0115(18) 0.0173(17)
C57 0.0572(18) 0.0719(19) 0.0565(19) 0.0153(16) 0.0042(16) 0.0246(14)
C58 0.0474(17) 0.0649(19) 0.0561(19) 0.0015(16) 0.0030(15) 0.0179(14)
C59 0.123(3) 0.086(2) 0.072(3) 0.001(2) -0.023(2) 0.0534(18)
C60 0.184(4) 0.167(3) 0.058(2) 0.015(2) -0.016(3) 0.105(2)
N1 0.0408(13) 0.0456(13) 0.0464(14) -0.0041(11) -0.0002(11) 0.0083(10)
N2 0.0411(13) 0.0401(13) 0.0429(13) 0.0017(11) 0.0020(11) 0.0016(10)
N3 0.0543(15) 0.0505(14) 0.0636(16) 0.0048(13) 0.0013(13) 0.0133(11)
N4 0.0450(14) 0.0478(13) 0.0521(14) 0.0009(12) -0.0030(12) 0.0100(11)
N5 0.0420(13) 0.0511(13) 0.0506(14) 0.0059(12) 0.0035(11) 0.0125(10)
N6 0.0441(13) 0.0476(14) 0.0472(13) 0.0014(11) 0.0131(11) 0.0012(11)
N7 0.0445(13) 0.0601(15) 0.0636(16) -0.0088(13) 0.0105(12) 0.0122(11)
N8 0.0389(12) 0.0479(13) 0.0383(12) 0.0035(11) 0.0021(10) 0.0087(10)
Sm1 0.03810(7) 0.05070(8) 0.04691(8) 0.00242(7) 0.00337(7) 0.01010(6)
O2 0.0349(10) 0.0663(12) 0.0446(10) 0.0103(9) 0.0094(8) 0.0071(9)
O1 0.0470(13) 0.108(2) 0.0720(15) -0.0016(14) 0.0117(12) -0.0141(14)
O4 0.0890(18) 0.0995(18) 0.0518(13) 0.0007(13) 0.0091(13) 0.0110(15)
O3 0.1064(19) 0.0958(17) 0.0529(14) -0.0094(13) -0.0196(14) 0.0331(14)
O6 0.0402(11) 0.0714(13) 0.0553(12) 0.0018(11) 0.0078(9) 0.0124(9)
O5 0.0471(13) 0.1198(19) 0.131(2) 0.0106(18) 0.0054(15) 0.0319(12)
O8 0.0661(14) 0.1055(17) 0.0588(13) 0.0221(12) 0.0100(11) 0.0274(12)
O7 0.0886(16) 0.1101(17) 0.0543(13) 0.0178(13) -0.0042(13) 0.0381(13)
N9 0.3539(18) 0.3588(18) 0.3375(18) 0.0805(17) 0.1130(17) 0.0928(17)
O9 0.357(3) 0.364(3) 0.345(3) 0.055(3) 0.127(3) 0.109(3)
O10 0.355(3) 0.359(3) 0.341(3) 0.082(2) 0.106(2) 0.092(2)
O11' 0.337(3) 0.349(3) 0.322(3) 0.088(2) 0.102(2) 0.094(2)
O10' 0.359(3) 0.359(3) 0.342(3) 0.083(2) 0.107(2) 0.087(2)
O11 0.338(3) 0.349(3) 0.324(3) 0.092(2) 0.102(2) 0.094(2)
O1W 0.231(5) 0.349(7) 0.100(3) 0.010(4) 0.054(3) -0.021(5)
O2W 0.527(11) 0.185(5) 0.267(6) 0.072(4) 0.120(6) 0.067(6)

loop_
_atom_type_symbol
_atom_type_description
_atom_type_scat_dispersion_real
_atom_type_scat_dispersion_imag
_atom_type_scat_source
C C 0.0033 0.0016 'International Tables Vol C Tables 4.2.6.8 and 6.1.1.4'
H H 0.0000 0.0000 'International Tables Vol C Tables 4.2.6.8 and 6.1.1.4'
N N 0.0061 0.0033 'International Tables Vol C Tables 4.2.6.8 and 6.1.1.4'
O O 0.0106 0.0060 'International Tables Vol C Tables 4.2.6.8 and 6.1.1.4'
Sm Sm -0.1638 3.4418 'International Tables Vol C Tables 4.2.6.8 and 6.1.1.4'

loop_
_geom_angle_atom_site_label_1
_geom_angle_atom_site_label_2
_geom_angle_atom_site_label_3
_geom_angle
N1 C1 C2 124.3(3)
N1 C1 H1 117.8
C2 C1 H1 117.8
C1 C2 C3 117.9(3)
C1 C2 H2 121.1
C3 C2 H2 121.1
C4 C3 C2 119.6(3)
C4 C3 H3 120.2
C2 C3 H3 120.2
C3 C4 C5 119.4(3)
C3 C4 H4 120.3
C5 C4 H4 120.3
N1 C5 C4 121.8(3)
N1 C5 C6 116.6(2)
C4 C5 C6 121.6(3)
N2 C6 C5 109.9(2)
N2 C6 C22 104.2(2)
C5 C6 C22 114.6(3)
N2 C6 H6 109.3
C5 C6 H6 109.3
C22 C6 H6 109.3
N2 C7 C8 127.8(3)
N2 C7 H7 116.1
C8 C7 H7 116.1
C9 C8 C13 120.8(2)
C9 C8 C7 117.6(3)
C13 C8 C7 121.6(3)
C10 C9 C8 122.2(3)
C10 C9 H9 118.9
C8 C9 H9 118.9
C9 C10 C11 118.1(4)
C9 C10 H10 120.9
C11 C10 H10 120.9
C12 C11 C10 121.8(3)
C12 C11 H11 119.1
C10 C11 H11 119.1
C11 C12 O1 125.3(3)
C11 C12 C13 121.2(3)
O1 C12 C13 113.4(3)
O2 C13 C8 123.1(2)
O2 C13 C12 121.4(2)
C8 C13 C12 115.5(3)
C15 C14 O1 108.9(4)
C15 C14 H14A 109.9
O1 C14 H14A 109.9
C15 C14 H14B 109.9
O1 C14 H14B 109.9
H14A C14 H14B 108.3
C14 C15 H15A 109.5
C14 C15 H15B 109.5
H15A C15 H15B 109.5
C14 C15 H15C 109.5
H15A C15 H15C 109.5
H15B C15 H15C 109.5
N3 C16 C17 124.7(3)
N3 C16 H16 117.7
C17 C16 H16 117.7
C16 C17 C18 115.5(4)
C16 C17 H17 122.2
C18 C17 H17 122.2
C19 C18 C17 122.9(4)
C19 C18 H18 118.5
C17 C18 H18 118.5
C18 C19 C20 116.9(4)
C18 C19 H19 121.6
C20 C19 H19 121.6
N3 C20 C19 122.6(3)
N3 C20 C21 116.2(3)
C19 C20 C21 120.9(3)
N4 C21 C20 111.6(3)
N4 C21 H21A 109.3
C20 C21 H21A 109.3
N4 C21 H21B 109.3
C20 C21 H21B 109.3
H21A C21 H21B 108.0
N4 C22 C23 115.8(3)
N4 C22 C6 107.0(2)
C23 C22 C6 111.2(2)
N4 C22 H22 107.5
C23 C22 H22 107.5
C6 C22 H22 107.5
C28 C23 C24 117.8(3)
C28 C23 C22 119.7(3)
C24 C23 C22 122.5(3)
C25 C24 C23 121.5(4)
C25 C24 H24 119.2
C23 C24 H24 119.2
C24 C25 C26 118.1(4)
C24 C25 H25 120.9
C26 C25 H25 120.9
C27 C26 C25 121.2(3)
C27 C26 H26 119.4
C25 C26 H26 119.4
O3 C27 C26 124.6(3)
O3 C27 C28 116.8(3)
C26 C27 C28 118.6(3)
O4 C28 C23 117.2(2)
O4 C28 C27 120.1(3)
C23 C28 C27 122.7(3)
C30 C29 O3 108.4(4)
C30 C29 H29A 110.0
O3 C29 H29A 110.0
C30 C29 H29B 110.0
O3 C29 H29B 110.0
H29A C29 H29B 108.4
C29 C30 H30A 109.5
C29 C30 H30B 109.5
H30A C30 H30B 109.5
C29 C30 H30C 109.5
H30A C30 H30C 109.5
H30B C30 H30C 109.5
N5 C31 C32 124.1(3)
N5 C31 H31 117.9
C32 C31 H31 117.9
C33 C32 C31 118.7(4)
C33 C32 H32 120.6
C31 C32 H32 120.6
C32 C33 C34 118.7(4)
C32 C33 H33 120.7
C34 C33 H33 120.7
C35 C34 C33 118.4(3)
C35 C34 H34 120.8
C33 C34 H34 120.8
N5 C35 C34 122.8(3)
N5 C35 C36 115.7(3)
C34 C35 C36 121.5(3)
N6 C36 C35 109.0(2)
N6 C36 C52 104.9(3)
C35 C36 C52 112.9(3)
N6 C36 H36 110.0
C35 C36 H36 110.0
C52 C36 H36 110.0
N6 C37 C38 127.5(3)
N6 C37 H37 116.3
C38 C37 H37 116.3
C43 C38 C39 120.8(3)
C43 C38 C37 121.1(3)
C39 C38 C37 118.1(3)
C40 C39 C38 120.2(4)
C40 C39 H39 119.9
C38 C39 H39 119.9
C39 C40 C41 119.8(4)
C39 C40 H40 120.1
C41 C40 H40 120.1
C42 C41 C40 121.3(4)
C42 C41 H41 119.3
C40 C41 H41 119.3
O5 C42 C41 124.5(3)
O5 C42 C43 115.1(4)
C41 C42 C43 120.4(4)
O6 C43 C38 124.6(3)
O6 C43 C42 118.0(3)
C38 C43 C42 117.4(3)
C45 C44 O5 110.9(4)
C45 C44 H44A 109.5
O5 C44 H44A 109.5
C45 C44 H44B 109.5
O5 C44 H44B 109.5
H44A C44 H44B 108.0
C44 C45 H45A 109.5
C44 C45 H45B 109.5
H45A C45 H45B 109.5
C44 C45 H45C 109.5
H45A C45 H45C 109.5
H45B C45 H45C 109.5
N7 C46 C47 126.0(3)
N7 C46 H46 117.0
C47 C46 H46 117.0
C48 C47 C46 117.3(4)
C48 C47 H47 121.4
C46 C47 H47 121.4
C47 C48 C49 120.2(4)
C47 C48 H48 119.9
C49 C48 H48 119.9
C50 C49 C48 117.9(3)
C50 C49 H49 121.0
C48 C49 H49 121.0
N7 C50 C49 122.0(3)
N7 C50 C51 117.0(3)
C49 C50 C51 121.0(3)
N8 C51 C50 111.2(2)
N8 C51 H51A 109.4
C50 C51 H51A 109.4
N8 C51 H51B 109.4
C50 C51 H51B 109.4
H51A C51 H51B 108.0
N8 C52 C53 116.6(3)
N8 C52 C36 108.3(2)
C53 C52 C36 110.7(3)
N8 C52 H52 106.9
C53 C52 H52 106.9
C36 C52 H52 106.9
C58 C53 C54 118.8(3)
C58 C53 C52 118.5(3)
C54 C53 C52 122.7(3)
C53 C54 C55 119.1(3)
C53 C54 H54 120.4
C55 C54 H54 120.4
C56 C55 C54 121.9(4)
C56 C55 H55 119.1
C54 C55 H55 119.1
C57 C56 C55 119.5(3)
C57 C56 H56 120.2
C55 C56 H56 120.2
C56 C57 O7 126.6(3)
C56 C57 C58 118.5(3)
O7 C57 C58 114.9(3)
C53 C58 O8 118.4(3)
C53 C58 C57 122.2(3)
O8 C58 C57 119.3(3)
O7 C59 C60 107.3(3)
O7 C59 H59A 110.2
C60 C59 H59A 110.2
O7 C59 H59B 110.2
C60 C59 H59B 110.2
H59A C59 H59B 108.5
C59 C60 H60A 109.5
C59 C60 H60B 109.5
H60A C60 H60B 109.5
C59 C60 H60C 109.5
H60A C60 H60C 109.5
H60B C60 H60C 109.5
C5 N1 C1 116.9(2)
C5 N1 Sm1 119.00(19)
C1 N1 Sm1 123.70(18)
C7 N2 C6 116.2(2)
C7 N2 Sm1 130.67(17)
C6 N2 Sm1 109.85(18)
C16 N3 C20 117.4(3)
C16 N3 Sm1 120.5(2)
C20 N3 Sm1 121.6(2)
C21 N4 C22 112.9(3)
C21 N4 Sm1 111.26(16)
C22 N4 Sm1 118.30(19)
C21 N4 H4B 104.2
C22 N4 H4B 104.2
Sm1 N4 H4B 104.2
C31 N5 C35 117.4(3)
C31 N5 Sm1 123.5(2)
C35 N5 Sm1 119.0(2)
C37 N6 C36 114.3(3)
C37 N6 Sm1 133.1(2)
C36 N6 Sm1 111.66(19)
C50 N7 C46 116.4(3)
C50 N7 Sm1 121.1(2)
C46 N7 Sm1 122.12(18)
C51 N8 C52 113.0(2)
C51 N8 Sm1 112.31(17)
C52 N8 Sm1 116.89(15)
C51 N8 H8A 104.3
C52 N8 H8A 104.3
Sm1 N8 H8A 104.3
O6 Sm1 O2 167.53(8)
O6 Sm1 N6 67.18(8)
O2 Sm1 N6 118.14(7)
O6 Sm1 N2 117.98(7)
O2 Sm1 N2 66.54(6)
N6 Sm1 N2 138.22(8)
O6 Sm1 N5 118.80(8)
O2 Sm1 N5 72.38(7)
N6 Sm1 N5 61.42(8)
N2 Sm1 N5 84.19(8)
O6 Sm1 N1 74.08(8)
O2 Sm1 N1 116.98(7)
N6 Sm1 N1 82.73(7)
N2 Sm1 N1 61.95(7)
N5 Sm1 N1 68.81(7)
O6 Sm1 N3 94.29(8)
O2 Sm1 N3 75.07(8)
N6 Sm1 N3 144.69(8)
N2 Sm1 N3 76.75(8)
N5 Sm1 N3 146.74(8)
N1 Sm1 N3 122.31(7)
O6 Sm1 N7 74.63(7)
O2 Sm1 N7 94.91(7)
N6 Sm1 N7 78.84(8)
N2 Sm1 N7 142.71(8)
N5 Sm1 N7 122.24(7)
N1 Sm1 N7 147.92(8)
N3 Sm1 N7 67.03(8)
O6 Sm1 N8 115.57(7)
O2 Sm1 N8 62.55(7)
N6 Sm1 N8 61.71(7)
N2 Sm1 N8 126.06(7)
N5 Sm1 N8 64.85(7)
N1 Sm1 N8 130.92(7)
N3 Sm1 N8 105.43(7)
N7 Sm1 N8 59.70(8)
O6 Sm1 N4 61.74(8)
O2 Sm1 N4 116.18(7)
N6 Sm1 N4 124.89(7)
N2 Sm1 N4 61.02(8)
N5 Sm1 N4 131.28(7)
N1 Sm1 N4 65.06(7)
N3 Sm1 N4 60.09(7)
N7 Sm1 N4 105.32(8)
N8 Sm1 N4 163.69(7)
C13 O2 Sm1 143.80(15)
C12 O1 C14 116.2(3)
C28 O4 H4A 109.5
C27 O3 C29 117.6(3)
C43 O6 Sm1 145.7(2)
C42 O5 C44 117.2(4)
C58 O8 H8 109.5
C57 O7 C59 117.2(3)
O11 N9 O9 115.0(6)
O9 N9 O10 112.8(6)
O11 N9 O10' 104.5(9)
O9 N9 O10' 116.0(7)
O9 N9 O11' 109.2(6)
O10 N9 O11' 136.7(8)
H1WA O1W H1WB 107.9
H2WA O2W H2WB 115.4(10)

loop_
_geom_bond_atom_site_label_1
_geom_bond_atom_site_label_2
_geom_bond_distance
C1 N1 1.340(4)
C1 C2 1.353(4)
C1 H1 0.9300
C2 C3 1.374(5)
C2 H2 0.9300
C3 C4 1.350(5)
C3 H3 0.9300
C4 C5 1.386(4)
C4 H4 0.9300
C5 N1 1.337(4)
C5 C6 1.488(4)
C6 N2 1.482(3)
C6 C22 1.588(5)
C6 H6 0.9800
C7 N2 1.250(4)
C7 C8 1.459(4)
C7 H7 0.9300
C8 C9 1.403(5)
C8 C13 1.412(4)
C9 C10 1.348(4)
C9 H9 0.9300
C10 C11 1.386(5)
C10 H10 0.9300
C11 C12 1.375(5)
C11 H11 0.9300
C12 O1 1.386(4)
C12 C13 1.423(4)
C13 O2 1.282(4)
C14 C15 1.428(6)
C14 O1 1.453(5)
C14 H14A 0.9700
C14 H14B 0.9700
C15 H15A 0.9600
C15 H15B 0.9600
C15 H15C 0.9600
C16 N3 1.336(4)
C16 C17 1.357(5)
C16 H16 0.9300
C17 C18 1.381(6)
C17 H17 0.9300
C18 C19 1.365(6)
C18 H18 0.9300
C19 C20 1.368(5)
C19 H19 0.9300
C20 N3 1.356(4)
C20 C21 1.512(4)
C21 N4 1.454(4)
C21 H21A 0.9700
C21 H21B 0.9700
C22 N4 1.464(4)
C22 C23 1.512(4)
C22 H22 0.9800
C23 C28 1.371(5)
C23 C24 1.395(5)
C24 C25 1.393(5)
C24 H24 0.9300
C25 C26 1.408(6)
C25 H25 0.9300
C26 C27 1.368(6)
C26 H26 0.9300
C27 O3 1.357(4)
C27 C28 1.391(4)
C28 O4 1.319(4)
C29 C30 1.413(6)
C29 O3 1.454(5)
C29 H29A 0.9700
C29 H29B 0.9700
C30 H30A 0.9600
C30 H30B 0.9600
C30 H30C 0.9600
C31 N5 1.332(4)
C31 C32 1.361(5)
C31 H31 0.9300
C32 C33 1.353(6)
C32 H32 0.9300
C33 C34 1.423(6)
C33 H33 0.9300
C34 C35 1.353(5)
C34 H34 0.9300
C35 N5 1.345(4)
C35 C36 1.500(5)
C36 N6 1.461(4)
C36 C52 1.555(4)
C36 H36 0.9800
C37 N6 1.290(4)
C37 C38 1.443(5)
C37 H37 0.9300
C38 C43 1.396(5)
C38 C39 1.424(5)
C39 C40 1.375(6)
C39 H39 0.9300
C40 C41 1.395(6)
C40 H40 0.9300
C41 C42 1.374(6)
C41 H41 0.9300
C42 O5 1.328(5)
C42 C43 1.445(5)
C43 O6 1.286(4)
C44 C45 1.331(9)
C44 O5 1.429(4)
C44 H44A 0.9700
C44 H44B 0.9700
C45 H45A 0.9600
C45 H45B 0.9600
C45 H45C 0.9600
C46 N7 1.340(5)
C46 C47 1.363(5)
C46 H46 0.9300
C47 C48 1.325(5)
C47 H47 0.9300
C48 C49 1.419(6)
C48 H48 0.9300
C49 C50 1.385(5)
C49 H49 0.9300
C50 N7 1.334(3)
C50 C51 1.497(5)
C51 N8 1.457(4)
C51 H51A 0.9700
C51 H51B 0.9700
C52 N8 1.460(4)
C52 C53 1.519(4)
C52 H52 0.9800
C53 C58 1.361(4)
C53 C54 1.369(5)
C54 C55 1.397(5)
C54 H54 0.9300
C55 C56 1.373(6)
C55 H55 0.9300
C56 C57 1.349(5)
C56 H56 0.9300
C57 O7 1.377(4)
C57 C58 1.420(4)
C58 O8 1.364(4)
C59 O7 1.426(4)
C59 C60 1.477(6)
C59 H59A 0.9700
C59 H59B 0.9700
C60 H60A 0.9600
C60 H60B 0.9600
C60 H60C 0.9600
N1 Sm1 2.681(2)
N2 Sm1 2.667(2)
N3 Sm1 2.705(3)
N4 Sm1 2.774(2)
N4 H4B 0.9800
N5 Sm1 2.672(3)
N6 Sm1 2.622(3)
N7 Sm1 2.724(3)
N8 Sm1 2.7470(19)
N8 H8A 0.9800
Sm1 O6 2.373(2)
Sm1 O2 2.398(2)
O4 H4A 0.8200
O8 H8 0.8200
N9 O11 1.262(7)
N9 O9 1.296(7)
N9 O10 1.300(7)
N9 O10' 1.306(8)
N9 O11' 1.316(7)
O1W H1WA 0.8482
O1W H1WB 0.8500
O2W H2WA 0.847(7)
O2W H2WB 0.846(6)
